data_4082242
loop_
_publ_author_name
'Phadke, Neha'
'Findlater, Michael'

_publ_contact_author_email michael.findlater@ttu.edu
_publ_contact_author_fax
;
;
_publ_contact_author_name 'Michael Findlater'
_publ_contact_author_phone
;
;
_publ_section_title
;
 Formation of Iridium(III) Allene Complexes via Isomerization of Internal
 Alkynes
;
_journal_issue 1
_journal_name_full Organometallics
_journal_page_first 16
_journal_paper_doi 10.1021/om4010934
_journal_volume 33
_journal_year 2014
_chemical_formula_moiety 'C30 H53 Ir O2 P2'
_chemical_formula_sum 'C30 H53 Ir O2 P2'
_chemical_formula_weight 699.86
_chemical_name_systematic
;
 ? 
;
_space_group_crystal_system triclinic
_space_group_IT_number 2
_space_group_name_Hall '-P 1'
_space_group_name_H-M_alt 'P -1'
_symmetry_space_group_name_Hall '-P 1'
_symmetry_space_group_name_H-M 'P -1'
_atom_sites_solution_hydrogens geom
_atom_sites_solution_primary direct
_atom_sites_solution_secondary difmap
_audit_creation_date 2011-05-17
_audit_creation_method
;
  Olex2 1.1-beta
  (compiled Feb 15 2011 20:38:53, GUI svn.r3494)
;
_cell_angle_alpha 92.411(2)
_cell_angle_beta 91.896(2)
_cell_angle_gamma 109.056(2)
_cell_formula_units_Z 2
_cell_length_a 8.0369(3)
_cell_length_b 10.6149(4)
_cell_length_c 19.4286(7)
_cell_measurement_reflns_used 9995
_cell_measurement_temperature 100.0
_cell_measurement_theta_max 66.65
_cell_measurement_theta_min 2.28
_cell_volume 1563.33(10)
_computing_data_reduction 'SAINT v7.68A (Bruker, 2009)'
_computing_molecular_graphics
;
O. V. Dolomanov, L. J. Bourhis, R. J. Gildea, J. A. K. Howard and H. Puschmann,
OLEX2: a complete structure solution, refinement and analysis program.
J. Appl. Cryst. (2009). 42, 339-341.
;
_computing_publication_material
;
O. V. Dolomanov, L. J. Bourhis, R. J. Gildea, J. A. K. Howard and H. Puschmann,
OLEX2: a complete structure solution, refinement and analysis program.
J. Appl. Cryst. (2009). 42, 339-341.
;
_computing_structure_refinement 'SHELXL-97 (Sheldrick, 2008)'
_computing_structure_solution 'SHELXS-97 (Sheldrick, 2008)'
_diffrn_ambient_temperature 100.0
_diffrn_detector_area_resol_mean 8
_diffrn_measured_fraction_theta_full 0.950
_diffrn_measured_fraction_theta_max 0.950
_diffrn_measurement_device_type 'Bruker SMART APEX CCD area detector'
_diffrn_measurement_method '\w and \f scans'
_diffrn_radiation_monochromator graphite
_diffrn_radiation_type CuK\a
_diffrn_radiation_wavelength 1.54178
_diffrn_reflns_av_R_equivalents 0.0465
_diffrn_reflns_av_unetI/netI 0.0382
_diffrn_reflns_limit_h_max 9
_diffrn_reflns_limit_h_min -8
_diffrn_reflns_limit_k_max 11
_diffrn_reflns_limit_k_min -12
_diffrn_reflns_limit_l_max 23
_diffrn_reflns_limit_l_min -22
_diffrn_reflns_number 22003
_diffrn_reflns_theta_full 66.95
_diffrn_reflns_theta_max 66.95
_diffrn_reflns_theta_min 2.28
_diffrn_source 'sealed tube'
_diffrn_source_current 40.0
_diffrn_source_power 1.6
_diffrn_source_voltage 40.0
_diffrn_standards_number 0
_exptl_absorpt_coefficient_mu 9.403
_exptl_absorpt_correction_T_max 0.7092
_exptl_absorpt_correction_T_min 0.1004
_exptl_absorpt_correction_type numerical
_exptl_absorpt_process_details
;
 SADABS-2008/1 (Bruker,2008) was used for absorption correction.
 R(int) was 0.0861 before and 0.0565 after correction.
 The Ratio of minimum to maximum transmission is 0.141567963903.
 The \l/2 correction factor is 0.0015
;
_exptl_crystal_colour orange
_exptl_crystal_colour_primary orange
_exptl_crystal_density_diffrn 1.487
_exptl_crystal_density_method 'not measured'
_exptl_crystal_description plate
_exptl_crystal_F_000 712
_exptl_crystal_size_max 0.42
_exptl_crystal_size_mid 0.18
_exptl_crystal_size_min 0.06
_refine_diff_density_max 2.214
_refine_diff_density_min -0.820
_refine_diff_density_rms 0.122
_refine_ls_extinction_method none
_refine_ls_goodness_of_fit_ref 1.099
_refine_ls_hydrogen_treatment constr
_refine_ls_matrix_type full
_refine_ls_number_parameters 350
_refine_ls_number_reflns 5292
_refine_ls_number_restraints 72
_refine_ls_restrained_S_all 1.211
_refine_ls_R_factor_all 0.0355
_refine_ls_R_factor_gt 0.0337
_refine_ls_shift/su_max 0.000
_refine_ls_shift/su_mean 0.000
_refine_ls_structure_factor_coef Fsqd
_refine_ls_weighting_details 'calc w=1/[\s^2^(Fo^2^)+(0.0362P)^2^+4.7683P] where P=(Fo^2^+2Fc^2^)/3'
_refine_ls_weighting_scheme calc
_refine_ls_wR_factor_gt 0.0822
_refine_ls_wR_factor_ref 0.0832
_reflns_number_gt 5047
_reflns_number_total 5292
_reflns_threshold_expression >2sigma(I)
_cod_data_source_file om4010934_si_002.cif
_cod_data_source_block x1105002
_cod_database_code 4082242

loop_
_space_group_symop_id
_space_group_symop_operation_xyz
1 'x, y, z'
2 '-x, -y, -z'

loop_
_atom_site_label
_atom_site_type_symbol
_atom_site_fract_x
_atom_site_fract_y
_atom_site_fract_z
_atom_site_U_iso_or_equiv
_atom_site_adp_type
_atom_site_occupancy
_atom_site_symmetry_multiplicity
_atom_site_calc_flag
_atom_site_refinement_flags
_atom_site_disorder_assembly
_atom_site_disorder_group
Ir1 Ir 0.10728(3) 0.43911(2) 0.227504(10) 0.02267(9) Uani 1 1 d D . .
P1 P 0.10238(18) 0.62934(13) 0.28665(7) 0.0270(3) Uani 1 1 d . A .
P2 P 0.14691(17) 0.31347(12) 0.13428(6) 0.0231(3) Uani 1 1 d . A .
C1 C 0.243(3) 0.1181(18) 0.5128(8) 0.167(8) Uani 1 1 d U . .
H1A H 0.1268 0.0497 0.5043 0.250 Uiso 1 1 calc R . .
H1B H 0.2567 0.1510 0.5612 0.250 Uiso 1 1 calc R . .
H1C H 0.3350 0.0794 0.5026 0.250 Uiso 1 1 calc R . .
C2 C 0.2577(16) 0.2333(11) 0.4666(4) 0.082(3) Uani 1 1 d U . .
H2A H 0.1842 0.2855 0.4840 0.099 Uiso 1 1 calc R . .
H2B H 0.3816 0.2933 0.4681 0.099 Uiso 1 1 calc R . .
C3 C 0.1995(11) 0.1836(8) 0.3942(4) 0.059(2) Uani 1 1 d U A .
H3A H 0.0721 0.1318 0.3926 0.070 Uiso 1 1 calc R . .
H3B H 0.2629 0.1220 0.3795 0.070 Uiso 1 1 calc R . .
C4 C 0.2297(8) 0.2909(6) 0.3442(3) 0.0379(14) Uani 1 1 d U . .
H4 H 0.3479 0.3472 0.3402 0.045 Uiso 1 1 calc R A .
C5 C 0.1083(7) 0.3144(5) 0.3054(3) 0.0300(12) Uani 1 1 d DU A .
C6 C -0.0684(8) 0.2817(7) 0.2850(4) 0.0487(18) Uani 0.396(14) 1 d PDU A 1
H6 H -0.1157 0.3311 0.3201 0.058 Uiso 0.396(14) 1 calc PR A 1
C6A C -0.0684(8) 0.2817(7) 0.2850(4) 0.0487(18) Uani 0.604(14) 1 d PDU A 2
H6A H -0.1001 0.1975 0.2551 0.058 Uiso 0.604(14) 1 calc PR A 2
C7 C -0.2208(12) 0.2722(11) 0.3276(5) 0.042(3) Uani 0.604(14) 1 d PDU A 2
H7A H -0.3191 0.2750 0.2962 0.051 Uiso 0.604(14) 1 calc PR A 2
H7B H -0.1885 0.3535 0.3588 0.051 Uiso 0.604(14) 1 calc PR A 2
C7A C -0.2120(16) 0.1585(11) 0.2697(7) 0.033(4) Uani 0.396(14) 1 d PDU A 1
H7AA H -0.1626 0.0962 0.2453 0.040 Uiso 0.396(14) 1 calc PR A 1
H7AB H -0.2951 0.1781 0.2364 0.040 Uiso 0.396(14) 1 calc PR A 1
C8 C -0.291(2) 0.1525(16) 0.3714(9) 0.077(6) Uani 0.604(14) 1 d PDU A 2
H8A H -0.3259 0.0703 0.3417 0.116 Uiso 0.604(14) 1 calc PR A 2
H8B H -0.3943 0.1591 0.3951 0.116 Uiso 0.604(14) 1 calc PR A 2
H8C H -0.1998 0.1511 0.4056 0.116 Uiso 0.604(14) 1 calc PR A 2
C8A C -0.320(3) 0.083(2) 0.3266(9) 0.062(6) Uani 0.396(14) 1 d PDU A 1
H8AA H -0.4213 0.0101 0.3062 0.093 Uiso 0.396(14) 1 calc PR A 1
H8AB H -0.3628 0.1443 0.3548 0.093 Uiso 0.396(14) 1 calc PR A 1
H8AC H -0.2471 0.0469 0.3557 0.093 Uiso 0.396(14) 1 calc PR A 1
C9 C 0.1952(9) 0.6757(6) 0.3768(3) 0.0399(15) Uani 1 1 d . . .
C10 C 0.0779(12) 0.5822(8) 0.4263(3) 0.063(2) Uani 1 1 d . A .
H10A H -0.0408 0.5888 0.4228 0.094 Uiso 1 1 calc R . .
H10B H 0.1273 0.6075 0.4736 0.094 Uiso 1 1 calc R . .
H10C H 0.0720 0.4902 0.4143 0.094 Uiso 1 1 calc R . .
C11 C 0.3758(9) 0.6551(7) 0.3758(3) 0.0489(17) Uani 1 1 d . A .
H11A H 0.3607 0.5644 0.3574 0.073 Uiso 1 1 calc R . .
H11B H 0.4287 0.6676 0.4228 0.073 Uiso 1 1 calc R . .
H11C H 0.4530 0.7200 0.3465 0.073 Uiso 1 1 calc R . .
C12 C 0.2265(10) 0.8209(7) 0.4015(4) 0.0527(19) Uani 1 1 d . A .
H12A H 0.2823 0.8801 0.3654 0.079 Uiso 1 1 calc R . .
H12B H 0.3037 0.8429 0.4434 0.079 Uiso 1 1 calc R . .
H12C H 0.1135 0.8327 0.4113 0.079 Uiso 1 1 calc R . .
C13 C -0.1030(9) 0.6725(6) 0.2677(4) 0.0436(15) Uani 1 1 d . . .
C14 C -0.1171(11) 0.6776(9) 0.1885(4) 0.059(2) Uani 1 1 d . A .
H14A H -0.0134 0.7471 0.1732 0.089 Uiso 1 1 calc R . .
H14B H -0.2238 0.6979 0.1751 0.089 Uiso 1 1 calc R . .
H14C H -0.1231 0.5910 0.1670 0.089 Uiso 1 1 calc R . .
C15 C -0.2650(10) 0.5615(8) 0.2889(6) 0.072(3) Uani 1 1 d . A .
H15A H -0.2673 0.4762 0.2668 0.109 Uiso 1 1 calc R . .
H15B H -0.3717 0.5808 0.2744 0.109 Uiso 1 1 calc R . .
H15C H -0.2601 0.5563 0.3391 0.109 Uiso 1 1 calc R . .
C16 C -0.1011(11) 0.8074(7) 0.2980(4) 0.0512(17) Uani 1 1 d . A .
H16A H -0.1136 0.8032 0.3479 0.077 Uiso 1 1 calc R . .
H16B H -0.1992 0.8303 0.2769 0.077 Uiso 1 1 calc R . .
H16C H 0.0105 0.8756 0.2886 0.077 Uiso 1 1 calc R . .
O17 O 0.2474(5) 0.7556(4) 0.25003(19) 0.0296(8) Uani 1 1 d . . .
C18 C 0.2678(6) 0.5838(5) 0.1709(3) 0.0238(11) Uani 1 1 d . A .
C19 C 0.3190(7) 0.7184(5) 0.1920(3) 0.0254(11) Uani 1 1 d . A .
C20 C 0.4400(7) 0.8173(5) 0.1577(3) 0.0285(12) Uani 1 1 d . . .
H20 H 0.4726 0.9083 0.1736 0.034 Uiso 1 1 calc R A .
C21 C 0.5126(7) 0.7800(5) 0.0994(3) 0.0299(12) Uani 1 1 d . A .
H21 H 0.5961 0.8466 0.0756 0.036 Uiso 1 1 calc R . .
C22 C 0.4652(7) 0.6474(5) 0.0755(3) 0.0262(11) Uani 1 1 d . . .
H22 H 0.5143 0.6223 0.0355 0.031 Uiso 1 1 calc R A .
C23 C 0.3436(7) 0.5523(5) 0.1119(3) 0.0241(11) Uani 1 1 d . A .
O24 O 0.2972(5) 0.4200(3) 0.08849(18) 0.0254(8) Uani 1 1 d . . .
C25 C 0.2575(7) 0.1849(6) 0.1422(3) 0.0310(12) Uani 1 1 d . . .
C26 C 0.4348(8) 0.2595(7) 0.1802(3) 0.0396(14) Uani 1 1 d . A .
H26A H 0.5016 0.3335 0.1531 0.059 Uiso 1 1 calc R . .
H26B H 0.5018 0.1981 0.1863 0.059 Uiso 1 1 calc R . .
H26C H 0.4144 0.2946 0.2254 0.059 Uiso 1 1 calc R . .
C27 C 0.2922(9) 0.1253(6) 0.0733(3) 0.0394(14) Uani 1 1 d . A .
H27A H 0.1800 0.0699 0.0505 0.059 Uiso 1 1 calc R . .
H27B H 0.3672 0.0703 0.0814 0.059 Uiso 1 1 calc R . .
H27C H 0.3516 0.1975 0.0437 0.059 Uiso 1 1 calc R . .
C28 C 0.1525(9) 0.0728(6) 0.1866(3) 0.0371(14) Uani 1 1 d . A .
H28A H 0.1309 0.1114 0.2307 0.056 Uiso 1 1 calc R . .
H28B H 0.2199 0.0124 0.1949 0.056 Uiso 1 1 calc R . .
H28C H 0.0397 0.0230 0.1624 0.056 Uiso 1 1 calc R . .
C29 C -0.0400(7) 0.2611(5) 0.0675(3) 0.0279(12) Uani 1 1 d . . .
C30 C 0.0168(8) 0.2535(6) -0.0070(3) 0.0346(13) Uani 1 1 d . A .
H30A H 0.1084 0.3373 -0.0162 0.052 Uiso 1 1 calc R . .
H30B H -0.0851 0.2390 -0.0391 0.052 Uiso 1 1 calc R . .
H30C H 0.0632 0.1793 -0.0130 0.052 Uiso 1 1 calc R . .
C31 C -0.1757(8) 0.1265(6) 0.0829(3) 0.0382(14) Uani 1 1 d . A .
H31A H -0.1227 0.0558 0.0775 0.057 Uiso 1 1 calc R . .
H31B H -0.2787 0.1071 0.0508 0.057 Uiso 1 1 calc R . .
H31C H -0.2123 0.1308 0.1303 0.057 Uiso 1 1 calc R . .
C32 C -0.1291(8) 0.3683(6) 0.0734(3) 0.0346(13) Uani 1 1 d . A .
H32A H -0.1773 0.3681 0.1190 0.052 Uiso 1 1 calc R . .
H32B H -0.2246 0.3493 0.0378 0.052 Uiso 1 1 calc R . .
H32C H -0.0423 0.4560 0.0670 0.052 Uiso 1 1 calc R . .

loop_
_atom_site_aniso_label
_atom_site_aniso_U_11
_atom_site_aniso_U_22
_atom_site_aniso_U_33
_atom_site_aniso_U_23
_atom_site_aniso_U_13
_atom_site_aniso_U_12
Ir1 0.02445(13) 0.01730(13) 0.02312(13) 0.00264(8) 0.00141(8) 0.00236(9)
P1 0.0297(7) 0.0205(6) 0.0272(7) -0.0008(5) 0.0027(5) 0.0035(6)
P2 0.0239(6) 0.0155(6) 0.0255(6) 0.0021(5) 0.0021(5) 0.0004(5)
C1 0.24(2) 0.138(15) 0.108(12) 0.012(10) -0.010(13) 0.048(15)
C2 0.128(9) 0.092(7) 0.043(4) 0.021(4) 0.001(5) 0.056(7)
C3 0.057(4) 0.054(5) 0.061(5) 0.025(4) -0.009(4) 0.011(4)
C4 0.039(3) 0.038(3) 0.033(3) 0.005(3) 0.000(2) 0.007(3)
C5 0.040(3) 0.026(3) 0.022(3) 0.011(2) 0.000(2) 0.008(2)
C6 0.036(3) 0.048(4) 0.056(4) 0.029(3) 0.003(3) 0.002(3)
C6A 0.036(3) 0.048(4) 0.056(4) 0.029(3) 0.003(3) 0.002(3)
C7 0.032(5) 0.052(7) 0.033(5) 0.007(5) 0.004(4) 0.001(5)
C7A 0.031(8) 0.029(8) 0.041(8) 0.010(6) 0.003(6) 0.009(6)
C8 0.082(11) 0.078(11) 0.072(11) 0.050(10) 0.002(8) 0.021(9)
C8A 0.079(14) 0.060(13) 0.044(11) -0.008(10) 0.002(10) 0.020(11)
C9 0.049(4) 0.036(3) 0.026(3) -0.002(2) 0.002(3) 0.001(3)
C10 0.079(5) 0.059(5) 0.028(3) -0.001(3) 0.009(3) -0.008(4)
C11 0.055(4) 0.043(4) 0.038(3) -0.002(3) -0.015(3) 0.004(3)
C12 0.063(4) 0.042(4) 0.042(4) -0.017(3) 0.000(3) 0.004(3)
C13 0.038(3) 0.031(3) 0.059(4) -0.007(3) 0.000(3) 0.009(3)
C14 0.066(5) 0.066(5) 0.059(5) -0.016(4) -0.022(4) 0.045(4)
C15 0.034(4) 0.049(5) 0.134(9) 0.014(5) 0.010(4) 0.012(4)
C16 0.065(5) 0.041(4) 0.054(4) -0.001(3) 0.005(3) 0.027(4)
O17 0.037(2) 0.0187(18) 0.0295(19) 0.0000(14) 0.0056(16) 0.0041(16)
C18 0.019(2) 0.023(3) 0.025(3) 0.003(2) 0.0001(19) 0.001(2)
C19 0.026(3) 0.020(3) 0.026(3) 0.001(2) -0.001(2) 0.004(2)
C20 0.031(3) 0.017(2) 0.034(3) 0.001(2) 0.000(2) 0.003(2)
C21 0.028(3) 0.022(3) 0.033(3) 0.006(2) 0.001(2) -0.001(2)
C22 0.025(3) 0.020(3) 0.029(3) 0.004(2) 0.000(2) 0.002(2)
C23 0.025(3) 0.017(2) 0.024(2) -0.0012(19) -0.004(2) 0.000(2)
O24 0.0281(18) 0.0167(17) 0.0270(18) 0.0002(14) 0.0055(15) 0.0011(15)
C25 0.034(3) 0.023(3) 0.034(3) 0.004(2) 0.004(2) 0.007(2)
C26 0.034(3) 0.044(4) 0.045(3) 0.005(3) 0.001(3) 0.019(3)
C27 0.048(4) 0.030(3) 0.044(3) 0.004(3) 0.011(3) 0.016(3)
C28 0.051(4) 0.026(3) 0.038(3) 0.012(2) 0.008(3) 0.017(3)
C29 0.028(3) 0.021(3) 0.028(3) 0.000(2) -0.002(2) -0.002(2)
C30 0.040(3) 0.031(3) 0.027(3) -0.001(2) -0.002(2) 0.004(3)
C31 0.036(3) 0.027(3) 0.037(3) 0.003(2) -0.002(2) -0.009(3)
C32 0.030(3) 0.037(3) 0.036(3) 0.001(2) -0.004(2) 0.010(3)

loop_
_atom_type_symbol
_atom_type_description
_atom_type_scat_dispersion_real
_atom_type_scat_dispersion_imag
_atom_type_scat_source
C C 0.0181 0.0091 'International Tables Vol C Tables 4.2.6.8 and 6.1.1.4'
H H 0.0000 0.0000 'International Tables Vol C Tables 4.2.6.8 and 6.1.1.4'
Ir Ir -4.7710 6.5667 'International Tables Vol C Tables 4.2.6.8 and 6.1.1.4'
O O 0.0492 0.0322 'International Tables Vol C Tables 4.2.6.8 and 6.1.1.4'
P P 0.2955 0.4335 'International Tables Vol C Tables 4.2.6.8 and 6.1.1.4'

loop_
_geom_angle_atom_site_label_1
_geom_angle_atom_site_label_2
_geom_angle_atom_site_label_3
_geom_angle
P1 Ir1 P2 155.98(5)
C5 Ir1 P1 102.51(16)
C5 Ir1 P2 100.54(17)
C5 Ir1 C6 38.1(2)
C6 Ir1 P1 102.5(2)
C6 Ir1 P2 99.7(2)
C18 Ir1 P1 78.60(15)
C18 Ir1 P2 78.95(15)
C18 Ir1 C5 143.1(2)
C18 Ir1 C6 178.3(2)
C9 P1 Ir1 122.5(2)
C9 P1 C13 113.9(3)
C13 P1 Ir1 113.7(2)
O17 P1 Ir1 105.84(14)
O17 P1 C9 96.8(2)
O17 P1 C13 99.0(3)
O24 P2 Ir1 105.32(13)
O24 P2 C25 98.0(2)
O24 P2 C29 98.6(2)
C25 P2 Ir1 122.63(18)
C25 P2 C29 112.0(3)
C29 P2 Ir1 115.09(19)
H1A C1 H1B 109.5
H1A C1 H1C 109.5
H1B C1 H1C 109.5
C2 C1 H1A 109.5
C2 C1 H1B 109.5
C2 C1 H1C 109.5
C1 C2 H2A 109.4
C1 C2 H2B 109.4
H2A C2 H2B 108.0
C3 C2 C1 111.0(10)
C3 C2 H2A 109.4
C3 C2 H2B 109.4
C2 C3 H3A 108.7
C2 C3 H3B 108.7
C2 C3 C4 114.2(7)
H3A C3 H3B 107.6
C4 C3 H3A 108.7
C4 C3 H3B 108.7
C3 C4 H4 117.1
C5 C4 C3 125.9(6)
C5 C4 H4 117.1
C4 C5 Ir1 135.4(4)
C4 C5 C6 148.6(6)
C6 C5 Ir1 75.9(3)
Ir1 C6 H6 103.9
C5 C6 Ir1 66.0(3)
C5 C6 H6 103.9
C5 C6 C7A 135.0(9)
C7A C6 Ir1 137.4(7)
C7A C6 H6 103.9
H7A C7 H7B 107.0
C8 C7 H7A 107.5
C8 C7 H7B 107.5
C6 C7A H7AA 107.1
C6 C7A H7AB 107.1
C6 C7A C8A 121.1(13)
H7AA C7A H7AB 106.8
C8A C7A H7AA 107.1
C8A C7A H7AB 107.1
C7 C8 H8A 109.5
C7 C8 H8B 109.5
C7 C8 H8C 109.5
H8A C8 H8B 109.5
H8A C8 H8C 109.5
H8B C8 H8C 109.5
C10 C9 P1 110.0(4)
C10 C9 C11 110.1(6)
C10 C9 C12 109.7(6)
C11 C9 P1 104.0(4)
C12 C9 P1 115.3(5)
C12 C9 C11 107.6(5)
C9 C10 H10A 109.5
C9 C10 H10B 109.5
C9 C10 H10C 109.5
H10A C10 H10B 109.5
H10A C10 H10C 109.5
H10B C10 H10C 109.5
C9 C11 H11A 109.5
C9 C11 H11B 109.5
C9 C11 H11C 109.5
H11A C11 H11B 109.5
H11A C11 H11C 109.5
H11B C11 H11C 109.5
C9 C12 H12A 109.5
C9 C12 H12B 109.5
C9 C12 H12C 109.5
H12A C12 H12B 109.5
H12A C12 H12C 109.5
H12B C12 H12C 109.5
C14 C13 P1 105.4(5)
C15 C13 P1 110.4(5)
C15 C13 C14 107.6(7)
C16 C13 P1 115.4(5)
C16 C13 C14 106.9(6)
C16 C13 C15 110.7(6)
C13 C14 H14A 109.5
C13 C14 H14B 109.5
C13 C14 H14C 109.5
H14A C14 H14B 109.5
H14A C14 H14C 109.5
H14B C14 H14C 109.5
C13 C15 H15A 109.5
C13 C15 H15B 109.5
C13 C15 H15C 109.5
H15A C15 H15B 109.5
H15A C15 H15C 109.5
H15B C15 H15C 109.5
C13 C16 H16A 109.5
C13 C16 H16B 109.5
C13 C16 H16C 109.5
H16A C16 H16B 109.5
H16A C16 H16C 109.5
H16B C16 H16C 109.5
C19 O17 P1 114.3(3)
C19 C18 Ir1 122.0(4)
C19 C18 C23 116.1(5)
C23 C18 Ir1 121.7(4)
O17 C19 C18 118.7(4)
O17 C19 C20 118.4(5)
C20 C19 C18 123.0(5)
C19 C20 H20 120.8
C19 C20 C21 118.5(5)
C21 C20 H20 120.8
C20 C21 H21 119.4
C22 C21 C20 121.2(5)
C22 C21 H21 119.4
C21 C22 H22 121.0
C21 C22 C23 118.0(5)
C23 C22 H22 121.0
C22 C23 C18 123.3(5)
O24 C23 C18 118.6(4)
O24 C23 C22 118.1(5)
C23 O24 P2 114.7(3)
C26 C25 P2 104.4(4)
C26 C25 C28 108.6(5)
C27 C25 P2 114.4(4)
C27 C25 C26 108.6(5)
C27 C25 C28 109.8(5)
C28 C25 P2 110.7(4)
C25 C26 H26A 109.5
C25 C26 H26B 109.5
C25 C26 H26C 109.5
H26A C26 H26B 109.5
H26A C26 H26C 109.5
H26B C26 H26C 109.5
C25 C27 H27A 109.5
C25 C27 H27B 109.5
C25 C27 H27C 109.5
H27A C27 H27B 109.5
H27A C27 H27C 109.5
H27B C27 H27C 109.5
C25 C28 H28A 109.5
C25 C28 H28B 109.5
C25 C28 H28C 109.5
H28A C28 H28B 109.5
H28A C28 H28C 109.5
H28B C28 H28C 109.5
C30 C29 P2 114.4(4)
C31 C29 P2 111.2(4)
C31 C29 C30 109.1(4)
C32 C29 P2 105.4(4)
C32 C29 C30 108.3(5)
C32 C29 C31 108.2(5)
C29 C30 H30A 109.5
C29 C30 H30B 109.5
C29 C30 H30C 109.5
H30A C30 H30B 109.5
H30A C30 H30C 109.5
H30B C30 H30C 109.5
C29 C31 H31A 109.5
C29 C31 H31B 109.5
C29 C31 H31C 109.5
H31A C31 H31B 109.5
H31A C31 H31C 109.5
H31B C31 H31C 109.5
C29 C32 H32A 109.5
C29 C32 H32B 109.5
C29 C32 H32C 109.5
H32A C32 H32B 109.5
H32A C32 H32C 109.5
H32B C32 H32C 109.5

loop_
_geom_bond_atom_site_label_1
_geom_bond_atom_site_label_2
_geom_bond_distance
Ir1 P1 2.2933(13)
Ir1 P2 2.2963(13)
Ir1 C5 2.054(5)
Ir1 C6 2.180(6)
Ir1 C18 2.043(5)
P1 C9 1.863(6)
P1 C13 1.881(7)
P1 O17 1.666(4)
P2 O24 1.671(3)
P2 C25 1.865(6)
P2 C29 1.875(5)
C1 H1A 0.9800
C1 H1B 0.9800
C1 H1C 0.9800
C1 C2 1.523(18)
C2 H2A 0.9900
C2 H2B 0.9900
C2 C3 1.486(12)
C3 H3A 0.9900
C3 H3B 0.9900
C3 C4 1.494(9)
C4 H4 0.9500
C4 C5 1.307(8)
C5 C6 1.387(8)
C6 H6 1.0000
C6 C7A 1.446(9)
C7 H7A 0.9900
C7 H7B 0.9900
C7 C8 1.521(9)
C7A H7AA 0.9900
C7A H7AB 0.9900
C7A C8A 1.517(10)
C8 H8A 0.9800
C8 H8B 0.9800
C8 H8C 0.9800
C8A H8AA 0.9800
C8A H8AB 0.9800
C8A H8AC 0.9800
C9 C10 1.525(9)
C9 C11 1.537(10)
C9 C12 1.532(9)
C10 H10A 0.9800
C10 H10B 0.9800
C10 H10C 0.9800
C11 H11A 0.9800
C11 H11B 0.9800
C11 H11C 0.9800
C12 H12A 0.9800
C12 H12B 0.9800
C12 H12C 0.9800
C13 C14 1.544(11)
C13 C15 1.526(10)
C13 C16 1.520(9)
C14 H14A 0.9800
C14 H14B 0.9800
C14 H14C 0.9800
C15 H15A 0.9800
C15 H15B 0.9800
C15 H15C 0.9800
C16 H16A 0.9800
C16 H16B 0.9800
C16 H16C 0.9800
O17 C19 1.383(6)
C18 C19 1.390(7)
C18 C23 1.395(7)
C19 C20 1.388(8)
C20 H20 0.9500
C20 C21 1.391(8)
C21 H21 0.9500
C21 C22 1.388(8)
C22 H22 0.9500
C22 C23 1.392(7)
C23 O24 1.382(6)
C25 C26 1.531(8)
C25 C27 1.530(8)
C25 C28 1.532(8)
C26 H26A 0.9800
C26 H26B 0.9800
C26 H26C 0.9800
C27 H27A 0.9800
C27 H27B 0.9800
C27 H27C 0.9800
C28 H28A 0.9800
C28 H28B 0.9800
C28 H28C 0.9800
C29 C30 1.538(8)
C29 C31 1.536(7)
C29 C32 1.532(9)
C30 H30A 0.9800
C30 H30B 0.9800
C30 H30C 0.9800
C31 H31A 0.9800
C31 H31B 0.9800
C31 H31C 0.9800
C32 H32A 0.9800
C32 H32B 0.9800
C32 H32C 0.9800

loop_
_geom_torsion_atom_site_label_1
_geom_torsion_atom_site_label_2
_geom_torsion_atom_site_label_3
_geom_torsion_atom_site_label_4
_geom_torsion
Ir1 P1 C9 C10 -71.2(6)
Ir1 P1 C9 C11 46.6(5)
Ir1 P1 C9 C12 164.2(4)
Ir1 P1 C13 C14 -54.3(5)
Ir1 P1 C13 C15 61.6(6)
Ir1 P1 C13 C16 -171.9(5)
Ir1 P1 O17 C19 5.6(4)
Ir1 P2 O24 C23 -6.6(4)
Ir1 P2 C25 C26 -53.8(4)
Ir1 P2 C25 C27 -172.4(3)
Ir1 P2 C25 C28 63.0(4)
Ir1 P2 C29 C30 146.1(4)
Ir1 P2 C29 C31 -89.8(4)
Ir1 P2 C29 C32 27.3(4)
Ir1 C5 C6 C7A 133.9(11)
Ir1 C6 C7A C8A -171.6(13)
Ir1 C18 C19 O17 -5.3(7)
Ir1 C18 C19 C20 174.1(4)
Ir1 C18 C23 C22 -174.3(4)
Ir1 C18 C23 O24 5.1(7)
P1 Ir1 P2 O24 27.8(2)
P1 Ir1 P2 C25 138.1(2)
P1 Ir1 P2 C29 -79.6(2)
P1 Ir1 C5 C4 -88.6(7)
P1 Ir1 C5 C6 94.4(4)
P1 Ir1 C6 C5 -94.4(4)
P1 Ir1 C6 C7A 134.3(11)
P1 Ir1 C18 C19 6.7(4)
P1 Ir1 C18 C23 -178.5(4)
P1 O17 C19 C18 -1.1(6)
P1 O17 C19 C20 179.4(4)
P2 Ir1 P1 C9 -136.1(3)
P2 Ir1 P1 C13 80.4(3)
P2 Ir1 P1 O17 -27.1(2)
P2 Ir1 C5 C4 84.6(7)
P2 Ir1 C5 C6 -92.4(4)
P2 Ir1 C6 C5 94.7(4)
P2 Ir1 C6 C7A -36.6(11)
P2 Ir1 C18 C19 178.2(5)
P2 Ir1 C18 C23 -7.1(4)
C1 C2 C3 C4 -173.3(12)
C2 C3 C4 C5 -120.5(9)
C3 C4 C5 Ir1 -173.6(6)
C3 C4 C5 C6 0.9(16)
C4 C5 C6 Ir1 -176.0(12)
C4 C5 C6 C7A -42.1(18)
C5 Ir1 P1 C9 27.3(3)
C5 Ir1 P1 C13 -116.2(3)
C5 Ir1 P1 O17 136.3(2)
C5 Ir1 P2 O24 -135.7(2)
C5 Ir1 P2 C25 -25.4(3)
C5 Ir1 P2 C29 116.9(2)
C5 Ir1 C6 C7A -131.3(13)
C5 Ir1 C18 C19 -89.0(6)
C5 Ir1 C18 C23 85.7(5)
C5 C6 C7A C8A 84.7(19)
C6 Ir1 P1 C9 66.3(3)
C6 Ir1 P1 C13 -77.1(3)
C6 Ir1 P1 O17 175.3(2)
C6 Ir1 P2 O24 -174.5(2)
C6 Ir1 P2 C25 -64.1(3)
C6 Ir1 P2 C29 78.2(3)
C6 Ir1 C5 C4 177.0(9)
C6 Ir1 C18 C19 137(8)
C6 Ir1 C18 C23 -48(8)
C9 P1 C13 C14 159.1(5)
C9 P1 C13 C15 -85.0(6)
C9 P1 C13 C16 41.4(6)
C9 P1 O17 C19 132.2(4)
C13 P1 C9 C10 72.1(6)
C13 P1 C9 C11 -170.0(4)
C13 P1 C9 C12 -52.5(6)
C13 P1 O17 C19 -112.2(4)
O17 P1 C9 C10 175.1(6)
O17 P1 C9 C11 -67.0(4)
O17 P1 C9 C12 50.5(5)
O17 P1 C13 C14 57.5(5)
O17 P1 C13 C15 173.4(6)
O17 P1 C13 C16 -60.1(6)
O17 C19 C20 C21 179.8(5)
C18 Ir1 P1 C9 -115.0(3)
C18 Ir1 P1 C13 101.5(3)
C18 Ir1 P1 O17 -6.0(2)
C18 Ir1 P2 O24 6.7(2)
C18 Ir1 P2 C25 117.0(3)
C18 Ir1 P2 C29 -100.7(2)
C18 Ir1 C5 C4 -0.9(9)
C18 Ir1 C5 C6 -178.0(4)
C18 Ir1 C6 C5 136(8)
C18 Ir1 C6 C7A 4(9)
C18 C19 C20 C21 0.4(9)
C18 C23 O24 P2 1.9(6)
C19 C18 C23 C22 0.7(8)
C19 C18 C23 O24 -179.9(5)
C19 C20 C21 C22 0.4(9)
C20 C21 C22 C23 -0.5(8)
C21 C22 C23 C18 0.0(8)
C21 C22 C23 O24 -179.5(5)
C22 C23 O24 P2 -178.6(4)
C23 C18 C19 O17 179.7(4)
C23 C18 C19 C20 -0.9(8)
O24 P2 C25 C26 60.2(4)
O24 P2 C25 C27 -58.4(4)
O24 P2 C25 C28 177.0(4)
O24 P2 C29 C30 34.7(4)
O24 P2 C29 C31 158.8(4)
O24 P2 C29 C32 -84.1(4)
C25 P2 O24 C23 -133.8(4)
C25 P2 C29 C30 -67.7(5)
C25 P2 C29 C31 56.5(5)
C25 P2 C29 C32 173.5(4)
C29 P2 O24 C23 112.4(4)
C29 P2 C25 C26 162.9(4)
C29 P2 C25 C27 44.3(5)
C29 P2 C25 C28 -80.4(4)
